data_4030959
loop_
_publ_author_name
'Ota, Motohiro'
'Sasamori, Takahiro'
'Tokitoh, Norihiro'
'Onodera, Takefumi'
'Mizushina, Yoshiyuki'
'Kuramochi, Kouji'
'Tsubaki, Kazunori'

_publ_section_title
;
 Synthesis, Photochemical Properties, and Cytotoxicities of
 2H-Naphtho[1,2-b]pyran and Its Photodimers.
;
_journal_issue 11
_journal_name_full 'The Journal of organic chemistry'
_journal_page_first 5687
_journal_page_last 5695
_journal_paper_doi 10.1021/acs.joc.5b00645
_journal_volume 80
_journal_year 2015
_chemical_formula_moiety 'C48 H32 Br2 Cl6 O8'
_chemical_formula_sum 'C48 H32 Br2 Cl6 O8'
_chemical_formula_weight 1109.26
_chemical_melting_point 241
_chemical_name_systematic
; 
 ? 
;
_space_group_IT_number 2
_symmetry_cell_setting triclinic
_symmetry_Int_Tables_number 2
_symmetry_space_group_name_Hall '-P 1'
_symmetry_space_group_name_H-M 'P -1'
_atom_sites_solution_hydrogens geom
_atom_sites_solution_primary direct
_atom_sites_solution_secondary difmap
_audit_creation_method SHELXL-97
_cell_angle_alpha 74.6642(6)
_cell_angle_beta 74.5511(6)
_cell_angle_gamma 87.2285(8)
_cell_formula_units_Z 3
_cell_length_a 11.78910(10)
_cell_length_b 17.3916(2)
_cell_length_c 17.8781(3)
_cell_measurement_temperature 103(2)
_cell_measurement_theta_max 25.5
_cell_measurement_theta_min 1.48
_cell_volume 3406.36(8)
_computing_cell_refinement HKL2000
_computing_data_collection CrystalClear
_computing_data_reduction HKL2000
_computing_molecular_graphics 'Yadokari-XG 2011 (Wakita Nemoto et al., 2011)'
_computing_publication_material 'Yadokari-XG 2011 (Wakita,Nemoto et al., 2011)'
_computing_structure_refinement 'SHELXL-97 (Sheldrick, 1997)'
_computing_structure_solution SIR2004
_diffrn_ambient_temperature 103(2)
_diffrn_detector_area_resol_mean 28.5714
_diffrn_measured_fraction_theta_full 0.999
_diffrn_measured_fraction_theta_max 0.999
_diffrn_measurement_device_type 'Rigaku VariMax Saturn'
_diffrn_measurement_method \w
_diffrn_radiation_monochromator Confocal
_diffrn_radiation_source 'rotating-anode X-ray tube'
_diffrn_radiation_type MoK\a
_diffrn_radiation_wavelength 0.71000
_diffrn_reflns_av_R_equivalents 0.0699
_diffrn_reflns_av_sigmaI/netI 0.0676
_diffrn_reflns_limit_h_max 14
_diffrn_reflns_limit_h_min -14
_diffrn_reflns_limit_k_max 21
_diffrn_reflns_limit_k_min -21
_diffrn_reflns_limit_l_max 21
_diffrn_reflns_limit_l_min -21
_diffrn_reflns_number 47438
_diffrn_reflns_theta_full 25.50
_diffrn_reflns_theta_max 25.50
_diffrn_reflns_theta_min 1.48
_exptl_absorpt_coefficient_mu 2.193
_exptl_absorpt_correction_T_max 0.9371
_exptl_absorpt_correction_T_min 0.8797
_exptl_absorpt_correction_type multi-scan
_exptl_absorpt_process_details
;
 MULABS - Empirical Correction for Absorption Anisotropy.
 Blessing, R. H., Acta Cryst., A51, 33-38 (1995).
;
_exptl_crystal_colour colorless
_exptl_crystal_density_diffrn 1.622
_exptl_crystal_density_method 'not measured'
_exptl_crystal_description prism
_exptl_crystal_F_000 1668
_exptl_crystal_size_max 0.06
_exptl_crystal_size_mid 0.05
_exptl_crystal_size_min 0.03
_refine_diff_density_max 9.814
_refine_diff_density_min -2.117
_refine_diff_density_rms 0.196
_refine_ls_extinction_method none
_refine_ls_goodness_of_fit_ref 1.038
_refine_ls_hydrogen_treatment constr
_refine_ls_matrix_type full
_refine_ls_number_parameters 902
_refine_ls_number_reflns 12685
_refine_ls_number_restraints 12
_refine_ls_restrained_S_all 1.038
_refine_ls_R_factor_all 0.1322
_refine_ls_R_factor_gt 0.0991
_refine_ls_shift/su_max 0.001
_refine_ls_shift/su_mean 0.000
_refine_ls_structure_factor_coef Fsqd
_refine_ls_weighting_details 'calc w=1/[\s^2^(Fo^2^)+(0.1298P)^2^+51.1760P] where P=(Fo^2^+2Fc^2^)/3'
_refine_ls_weighting_scheme calc
_refine_ls_wR_factor_gt 0.2467
_refine_ls_wR_factor_ref 0.2734
_reflns_number_gt 9181
_reflns_number_total 12685
_reflns_threshold_expression >2sigma(I)
_cod_data_source_file jo5b00645_si_003.cif
_cod_data_source_block mo307
_cod_depositor_comments 'Adding full bibliography for 4030959--4030960.cif.'
_cod_original_sg_symbol_Hall ' -P 1 '
_cod_database_code 4030959

loop_
_symmetry_equiv_pos_as_xyz
'x, y, z'
'-x, -y, -z'

loop_
_atom_site_label
_atom_site_type_symbol
_atom_site_fract_x
_atom_site_fract_y
_atom_site_fract_z
_atom_site_U_iso_or_equiv
_atom_site_adp_type
_atom_site_occupancy
_atom_site_symmetry_multiplicity
_atom_site_calc_flag
_atom_site_refinement_flags
_atom_site_disorder_assembly
_atom_site_disorder_group
Br1 Br 0.84345(6) 0.44674(5) 0.03837(5) 0.0188(2) Uani 1 1 d . . .
C1 C 0.7160(7) 0.4814(5) 0.1113(5) 0.0177(17) Uani 1 1 d . . .
C2 C 0.7349(7) 0.5008(5) 0.1761(5) 0.0184(17) Uani 1 1 d . . .
C3 C 0.6391(7) 0.5221(5) 0.2343(5) 0.0165(16) Uani 1 1 d . . .
C4 C 0.6559(7) 0.5430(5) 0.3022(5) 0.0203(17) Uani 1 1 d . . .
H1 H 0.7332 0.5468 0.3077 0.024 Uiso 1 1 calc R . .
C5 C 0.5608(7) 0.5578(5) 0.3600(5) 0.0206(18) Uani 1 1 d . . .
H2 H 0.5730 0.5730 0.4046 0.025 Uiso 1 1 calc R . .
C6 C 0.4453(7) 0.5506(5) 0.3539(5) 0.0201(17) Uani 1 1 d . . .
H3 H 0.3802 0.5596 0.3950 0.024 Uiso 1 1 calc R . .
C7 C 0.4263(7) 0.5306(5) 0.2886(5) 0.0166(16) Uani 1 1 d . . .
H4 H 0.3482 0.5262 0.2847 0.020 Uiso 1 1 calc R . .
C8 C 0.5219(7) 0.5167(5) 0.2277(5) 0.0154(16) Uani 1 1 d . . .
C9 C 0.5069(7) 0.4964(5) 0.1583(5) 0.0180(17) Uani 1 1 d . . .
C10 C 0.6003(7) 0.4834(5) 0.0991(5) 0.0177(17) Uani 1 1 d . . .
O1 O 0.8455(5) 0.4964(3) 0.1893(3) 0.0185(12) Uani 1 1 d . . .
C11 C 0.9208(7) 0.5647(5) 0.1430(5) 0.0238(19) Uani 1 1 d . . .
H5 H 0.9974 0.5577 0.1554 0.036 Uiso 1 1 calc R . .
H6 H 0.8846 0.6128 0.1566 0.036 Uiso 1 1 calc R . .
H7 H 0.9316 0.5700 0.0856 0.036 Uiso 1 1 calc R . .
C12 C 0.5771(6) 0.4748(5) 0.0228(4) 0.0144(16) Uani 1 1 d . . .
H8 H 0.6395 0.4443 -0.0065 0.017 Uiso 1 1 calc R . .
O2 O 0.3930(5) 0.4907(3) 0.1541(3) 0.0158(11) Uani 1 1 d . . .
C13 C 0.3773(6) 0.4250(5) 0.1218(4) 0.0120(15) Uani 1 1 d . . .
C14 C 0.4073(7) 0.3458(5) 0.1754(5) 0.0204(18) Uani 1 1 d . . .
H9 H 0.4902 0.3474 0.1757 0.031 Uiso 1 1 calc R . .
H10 H 0.3936 0.3016 0.1542 0.031 Uiso 1 1 calc R . .
H11 H 0.3573 0.3382 0.2303 0.031 Uiso 1 1 calc R . .
C15 C 0.4506(6) 0.4434(5) 0.0340(5) 0.0141(16) Uani 1 1 d . . .
C16 C 0.4402(7) 0.3717(5) 0.0026(5) 0.0173(17) Uani 1 1 d . . .
O3 O 0.5243(5) 0.3393(4) -0.0314(4) 0.0230(13) Uani 1 1 d . . .
C17 C 0.3165(7) 0.3415(5) 0.0185(5) 0.0185(17) Uani 1 1 d . . .
C18 C 0.2921(8) 0.2901(5) -0.0231(6) 0.0244(19) Uani 1 1 d . . .
H12 H 0.3542 0.2740 -0.0617 0.029 Uiso 1 1 calc R . .
C19 C 0.1796(9) 0.2621(6) -0.0095(6) 0.032(2) Uani 1 1 d . . .
H13 H 0.1644 0.2260 -0.0375 0.038 Uiso 1 1 calc R . .
C20 C 0.0879(8) 0.2869(6) 0.0458(6) 0.032(2) Uani 1 1 d . . .
H14 H 0.0097 0.2681 0.0550 0.039 Uiso 1 1 calc R . .
C21 C 0.1101(8) 0.3391(5) 0.0876(5) 0.0244(19) Uani 1 1 d . . .
H15 H 0.0471 0.3558 0.1251 0.029 Uiso 1 1 calc R . .
C22 C 0.2246(7) 0.3669(5) 0.0747(5) 0.0173(17) Uani 1 1 d . . .
C23 C 0.2473(6) 0.4193(5) 0.1234(4) 0.0153(16) Uani 1 1 d . . .
O4 O 0.1698(5) 0.4505(4) 0.1637(3) 0.0221(13) Uani 1 1 d . . .
Br2 Br 0.72979(7) 0.66741(5) 0.45257(5) 0.0182(2) Uani 1 1 d . . .
C24 C 0.8710(7) 0.6569(5) 0.3745(5) 0.0147(16) Uani 1 1 d . . .
C25 C 0.8942(7) 0.7099(5) 0.3014(5) 0.0181(17) Uani 1 1 d . . .
C26 C 0.9989(7) 0.7036(5) 0.2403(5) 0.0191(17) Uani 1 1 d . . .
C27 C 1.0271(8) 0.7580(5) 0.1630(5) 0.0245(19) Uani 1 1 d . . .
H16 H 0.9797 0.8032 0.1520 0.029 Uiso 1 1 calc R . .
C28 C 1.1224(8) 0.7459(6) 0.1042(6) 0.031(2) Uani 1 1 d . . .
H17 H 1.1397 0.7822 0.0523 0.037 Uiso 1 1 calc R . .
C29 C 1.1952(8) 0.6797(5) 0.1203(5) 0.0251(19) Uani 1 1 d . . .
H18 H 1.2613 0.6720 0.0791 0.030 Uiso 1 1 calc R . .
C30 C 1.1710(7) 0.6269(5) 0.1944(5) 0.0192(17) Uani 1 1 d . . .
H19 H 1.2206 0.5829 0.2046 0.023 Uiso 1 1 calc R . .
C31 C 1.0730(7) 0.6373(5) 0.2558(5) 0.0167(16) Uani 1 1 d . . .
C32 C 1.0424(7) 0.5824(5) 0.3330(5) 0.0159(16) Uani 1 1 d . . .
C33 C 0.9456(7) 0.5911(5) 0.3934(5) 0.0144(16) Uani 1 1 d . . .
O5 O 0.8223(5) 0.7739(3) 0.2835(3) 0.0216(13) Uani 1 1 d . . .
C34 C 0.7335(8) 0.7555(6) 0.2483(6) 0.029(2) Uani 1 1 d . . .
H20 H 0.6850 0.8022 0.2367 0.043 Uiso 1 1 calc R . .
H21 H 0.6836 0.7108 0.2859 0.043 Uiso 1 1 calc R . .
H22 H 0.7717 0.7409 0.1982 0.043 Uiso 1 1 calc R . .
C35 C 0.9286(7) 0.5343(5) 0.4763(5) 0.0140(16) Uani 1 1 d . . .
H23 H 0.8446 0.5300 0.5088 0.017 Uiso 1 1 calc R . .
O6 O 1.1122(5) 0.5160(3) 0.3451(3) 0.0146(11) Uani 1 1 d . . .
C36 C 1.0439(7) 0.4439(5) 0.3891(5) 0.0154(16) Uani 1 1 d . . .
C37 C 0.9544(7) 0.4303(5) 0.3445(5) 0.0175(17) Uani 1 1 d . . .
H24 H 0.9014 0.4755 0.3397 0.026 Uiso 1 1 calc R . .
H25 H 0.9084 0.3811 0.3746 0.026 Uiso 1 1 calc R . .
H26 H 0.9965 0.4256 0.2907 0.026 Uiso 1 1 calc R . .
C38 C 0.9836(7) 0.4512(5) 0.4751(5) 0.0134(15) Uani 1 1 d . . .
C39 C 0.9029(7) 0.3786(5) 0.5186(5) 0.0170(17) Uani 1 1 d . . .
O7 O 0.8003(5) 0.3827(4) 0.5516(3) 0.0211(13) Uani 1 1 d . . .
C40 C 0.9624(7) 0.3007(5) 0.5153(5) 0.0188(17) Uani 1 1 d . . .
C41 C 0.9104(8) 0.2311(6) 0.5704(6) 0.032(2) Uani 1 1 d . . .
H27 H 0.8385 0.2326 0.6097 0.038 Uiso 1 1 calc R . .
C42 C 0.9660(10) 0.1588(6) 0.5668(8) 0.048(3) Uani 1 1 d . . .
H28 H 0.9325 0.1108 0.6047 0.057 Uiso 1 1 calc R . .
C43 C 1.0689(9) 0.1566(6) 0.5089(8) 0.042(3) Uani 1 1 d . . .
H29 H 1.1057 0.1070 0.5071 0.050 Uiso 1 1 calc R . .
C44 C 1.1189(8) 0.2254(5) 0.4534(6) 0.027(2) Uani 1 1 d . . .
H30 H 1.1894 0.2229 0.4133 0.033 Uiso 1 1 calc R . .
C45 C 1.0674(7) 0.2985(5) 0.4554(5) 0.0181(17) Uani 1 1 d . . .
C46 C 1.1242(7) 0.3732(5) 0.3949(5) 0.0167(17) Uani 1 1 d . . .
O8 O 1.2230(5) 0.3751(3) 0.3523(3) 0.0196(12) Uani 1 1 d . . .
Br3 Br 0.82613(9) 1.13789(7) 0.41785(7) 0.0396(3) Uani 1 1 d . . .
C47 C 0.7273(8) 1.1289(6) 0.3525(6) 0.032(2) Uani 1 1 d . . .
C48 C 0.7507(9) 1.1783(6) 0.2727(6) 0.034(2) Uani 1 1 d . . .
C49 C 0.6843(9) 1.1689(6) 0.2226(6) 0.036(2) Uani 1 1 d . . .
C50 C 0.7045(9) 1.2203(7) 0.1413(6) 0.038(2) Uani 1 1 d . . .
H31 H 0.7627 1.2619 0.1216 0.045 Uiso 1 1 calc R . .
C51 C 0.6396(10) 1.2074(7) 0.0959(7) 0.043(3) Uani 1 1 d . . .
H32 H 0.6556 1.2401 0.0423 0.052 Uiso 1 1 calc R . .
C52 C 0.5503(12) 1.1503(8) 0.1194(7) 0.051(3) Uani 1 1 d . . .
H33 H 0.5057 1.1455 0.0837 0.061 Uiso 1 1 calc R . .
C53 C 0.5274(10) 1.0999(6) 0.1970(6) 0.036(2) Uani 1 1 d . . .
H34 H 0.4677 1.0594 0.2149 0.044 Uiso 1 1 calc R . .
C54 C 0.5949(9) 1.1100(6) 0.2486(6) 0.034(2) Uani 1 1 d . . .
C55 C 0.5749(9) 1.0612(6) 0.3300(5) 0.029(2) Uani 1 1 d . . .
C56 C 0.6337(8) 1.0719(5) 0.3828(6) 0.029(2) Uani 1 1 d . . .
O9 O 0.8450(7) 1.2311(4) 0.2447(5) 0.0448(19) Uani 1 1 d . . .
C57 C 0.8112(12) 1.3069(7) 0.2606(8) 0.055(3) Uani 1 1 d . . .
H35 H 0.8798 1.3434 0.2402 0.083 Uiso 1 1 calc R . .
H36 H 0.7806 1.2997 0.3187 0.083 Uiso 1 1 calc R . .
H37 H 0.7500 1.3293 0.2338 0.083 Uiso 1 1 calc R . .
C58 C 0.5917(7) 1.0248(5) 0.4710(5) 0.0179(17) Uani 1 1 d . . .
H38 H 0.6546 1.0187 0.5002 0.021 Uiso 1 1 calc R . .
O10 O 0.4906(6) 1.0020(4) 0.3522(4) 0.0286(14) Uani 1 1 d . . .
C59 C 0.5259(8) 0.9294(5) 0.4011(5) 0.0224(19) Uani 1 1 d . . .
C60 C 0.6438(10) 0.9017(6) 0.3581(6) 0.035(2) Uani 1 1 d . . .
H39 H 0.7047 0.9425 0.3472 0.053 Uiso 1 1 calc R . .
H40 H 0.6382 0.8929 0.3072 0.053 Uiso 1 1 calc R . .
H41 H 0.6643 0.8518 0.3921 0.053 Uiso 1 1 calc R . .
C61 C 0.5292(7) 0.9449(4) 0.4814(5) 0.0141(16) Uani 1 1 d . . .
C62 C 0.4337(9) 0.8649(5) 0.4174(6) 0.028(2) Uani 1 1 d . . .
O11 O 0.3594(7) 0.8694(4) 0.3806(4) 0.0402(18) Uani 1 1 d . . .
C63 C 0.4443(8) 0.7931(5) 0.4829(5) 0.0231(19) Uani 1 1 d . . .
C64 C 0.3889(9) 0.7216(6) 0.4878(7) 0.033(2) Uani 1 1 d . . .
H42 H 0.3439 0.7202 0.4513 0.040 Uiso 1 1 calc R . .
C65 C 0.4001(8) 0.6533(5) 0.5459(6) 0.029(2) Uani 1 1 d . . .
H43 H 0.3633 0.6048 0.5489 0.035 Uiso 1 1 calc R . .
C66 C 0.4640(8) 0.6551(5) 0.5994(5) 0.0239(19) Uani 1 1 d . . .
H44 H 0.4706 0.6079 0.6393 0.029 Uiso 1 1 calc R . .
C67 C 0.5196(7) 0.7261(5) 0.5956(5) 0.0203(17) Uani 1 1 d . . .
H45 H 0.5632 0.7270 0.6330 0.024 Uiso 1 1 calc R . .
C68 C 0.5105(7) 0.7956(5) 0.5363(5) 0.0178(17) Uani 1 1 d . . .
C69 C 0.5708(7) 0.8704(5) 0.5316(5) 0.0156(16) Uani 1 1 d . . .
O12 O 0.6470(5) 0.8713(3) 0.5658(4) 0.0236(13) Uani 1 1 d . . .
C70 C 0.3995(18) 0.8501(13) 0.1993(14) 0.106(7) Uani 1 1 d . . .
H46 H 0.3962 0.8747 0.2444 0.127 Uiso 1 1 calc R . .
Cl1 Cl 0.2693(8) 0.8655(6) 0.1806(7) 0.212(5) Uani 1 1 d . . .
Cl2 Cl 0.4203(5) 0.7465(3) 0.2380(4) 0.1153(18) Uani 1 1 d . . .
Cl3 Cl 0.5196(7) 0.8930(5) 0.1252(5) 0.169(3) Uani 1 1 d . . .
C71 C 1.158(3) 0.9663(18) -0.0935(17) 0.154(11) Uani 1 1 d . . .
H47 H 1.2196 0.9354 -0.1226 0.185 Uiso 1 1 calc R . .
Cl4 Cl 1.0343(13) 0.9090(9) -0.0590(11) 0.320(10) Uani 1 1 d . . .
Cl5 Cl 1.1491(17) 1.0483(9) -0.1562(11) 0.418(16) Uani 1 1 d . . .
Cl6 Cl 1.207(2) 0.9775(12) -0.0077(13) 0.366(11) Uani 1 1 d . . .
C72 C 1.1109(16) 1.0974(13) 0.2683(9) 0.25(3) Uani 0.490(11) 1 d PDU A 1
H48 H 1.0659 1.1418 0.2876 0.303 Uiso 0.490(11) 1 calc PR A 1
Cl7 Cl 1.0139(8) 1.0270(6) 0.2631(5) 0.081(3) Uani 0.490(11) 1 d PD A 1
Cl8 Cl 1.1986(11) 1.1337(9) 0.1701(8) 0.148(7) Uani 0.490(11) 1 d PD A 1
Cl9 Cl 1.2017(12) 1.0540(11) 0.3308(6) 0.107(5) Uani 0.490(11) 1 d PD A 1
Cl10 Cl 1.135(4) 1.0411(12) 0.380(2) 0.29(2) Uani 0.510(11) 1 d PD A 2
Cl11 Cl 1.225(4) 1.1680(15) 0.2565(17) 0.43(3) Uani 0.510(11) 1 d PD A 2
Cl12 Cl 1.229(4) 1.013(2) 0.244(2) 0.37(2) Uani 0.510(11) 1 d PD A 2
C73 C 1.133(3) 1.0839(16) 0.2795(19) 0.25(3) Uani 0.510(11) 1 d PDU A 2
H49 H 1.0558 1.0911 0.2660 0.305 Uiso 0.510(11) 1 calc PR A 2

loop_
_atom_site_aniso_label
_atom_site_aniso_U_11
_atom_site_aniso_U_22
_atom_site_aniso_U_33
_atom_site_aniso_U_23
_atom_site_aniso_U_13
_atom_site_aniso_U_12
Br1 0.0091(4) 0.0286(5) 0.0172(4) -0.0064(3) -0.0010(3) 0.0041(3)
C1 0.012(4) 0.022(4) 0.015(4) -0.001(3) -0.002(3) 0.004(3)
C2 0.010(4) 0.021(4) 0.025(4) -0.004(3) -0.008(3) 0.002(3)
C3 0.013(4) 0.017(4) 0.019(4) -0.002(3) -0.005(3) -0.004(3)
C4 0.020(4) 0.021(4) 0.023(4) -0.008(3) -0.008(4) 0.000(3)
C5 0.019(4) 0.025(5) 0.021(4) -0.010(4) -0.007(3) 0.003(3)
C6 0.019(4) 0.024(4) 0.015(4) -0.004(3) 0.000(3) 0.002(3)
C7 0.010(4) 0.017(4) 0.021(4) -0.004(3) -0.001(3) -0.002(3)
C8 0.011(4) 0.015(4) 0.019(4) -0.005(3) -0.001(3) 0.003(3)
C9 0.013(4) 0.025(4) 0.020(4) -0.008(3) -0.010(3) 0.009(3)
C10 0.015(4) 0.023(4) 0.015(4) -0.006(3) -0.003(3) 0.001(3)
O1 0.011(3) 0.026(3) 0.016(3) -0.003(2) -0.003(2) 0.000(2)
C11 0.015(4) 0.027(5) 0.030(5) -0.007(4) -0.008(4) -0.003(4)
C12 0.007(3) 0.022(4) 0.013(4) -0.003(3) -0.001(3) 0.002(3)
O2 0.011(3) 0.023(3) 0.017(3) -0.009(2) -0.006(2) 0.005(2)
C13 0.007(3) 0.018(4) 0.008(3) -0.002(3) 0.000(3) 0.000(3)
C14 0.017(4) 0.020(4) 0.021(4) -0.002(3) -0.002(3) 0.001(3)
C15 0.004(3) 0.022(4) 0.013(4) -0.002(3) 0.002(3) 0.000(3)
C16 0.014(4) 0.022(4) 0.014(4) -0.002(3) -0.003(3) 0.000(3)
O3 0.015(3) 0.032(3) 0.023(3) -0.012(3) -0.003(2) 0.003(3)
C17 0.013(4) 0.023(4) 0.017(4) -0.002(3) -0.001(3) -0.003(3)
C18 0.021(4) 0.022(5) 0.030(5) -0.011(4) -0.004(4) 0.005(4)
C19 0.032(5) 0.033(5) 0.037(5) -0.019(4) -0.008(4) -0.010(4)
C20 0.021(5) 0.035(6) 0.040(6) -0.008(4) -0.005(4) -0.014(4)
C21 0.019(4) 0.030(5) 0.023(4) -0.004(4) -0.005(4) -0.007(4)
C22 0.011(4) 0.021(4) 0.018(4) -0.002(3) -0.002(3) -0.001(3)
C23 0.009(4) 0.020(4) 0.010(4) 0.003(3) 0.003(3) -0.003(3)
O4 0.013(3) 0.032(3) 0.019(3) -0.008(3) 0.000(2) 0.002(3)
Br2 0.0137(4) 0.0250(4) 0.0167(4) -0.0083(3) -0.0036(3) 0.0073(3)
C24 0.013(4) 0.017(4) 0.018(4) -0.007(3) -0.007(3) 0.001(3)
C25 0.017(4) 0.017(4) 0.020(4) -0.004(3) -0.007(3) 0.004(3)
C26 0.021(4) 0.020(4) 0.018(4) -0.010(3) -0.004(3) 0.005(3)
C27 0.022(4) 0.021(4) 0.026(5) 0.000(4) -0.007(4) 0.007(4)
C28 0.030(5) 0.035(5) 0.020(5) -0.001(4) -0.002(4) 0.008(4)
C29 0.024(5) 0.026(5) 0.020(4) -0.001(4) -0.001(4) 0.000(4)
C30 0.014(4) 0.026(5) 0.019(4) -0.006(4) -0.006(3) 0.003(3)
C31 0.015(4) 0.017(4) 0.020(4) -0.008(3) -0.006(3) 0.002(3)
C32 0.015(4) 0.016(4) 0.021(4) -0.006(3) -0.009(3) 0.005(3)
C33 0.014(4) 0.016(4) 0.015(4) -0.006(3) -0.006(3) 0.000(3)
O5 0.025(3) 0.018(3) 0.023(3) -0.007(2) -0.009(3) 0.011(2)
C34 0.029(5) 0.027(5) 0.036(5) -0.011(4) -0.017(4) 0.008(4)
C35 0.012(4) 0.015(4) 0.016(4) -0.004(3) -0.005(3) 0.002(3)
O6 0.013(3) 0.013(3) 0.015(3) -0.001(2) -0.002(2) 0.002(2)
C36 0.014(4) 0.015(4) 0.018(4) -0.006(3) -0.004(3) 0.001(3)
C37 0.014(4) 0.024(4) 0.018(4) -0.012(3) -0.005(3) 0.007(3)
C38 0.011(4) 0.015(4) 0.014(4) -0.005(3) -0.004(3) 0.004(3)
C39 0.017(4) 0.020(4) 0.017(4) -0.007(3) -0.007(3) 0.001(3)
O7 0.011(3) 0.025(3) 0.025(3) -0.006(3) 0.000(2) -0.003(2)
C40 0.013(4) 0.014(4) 0.030(5) -0.004(3) -0.009(3) -0.002(3)
C41 0.015(4) 0.027(5) 0.044(6) 0.000(4) 0.000(4) -0.001(4)
C42 0.032(6) 0.023(5) 0.072(8) 0.010(5) -0.009(6) -0.004(4)
C43 0.021(5) 0.017(5) 0.078(8) -0.005(5) -0.007(5) 0.008(4)
C44 0.015(4) 0.024(5) 0.040(5) -0.006(4) -0.006(4) 0.004(4)
C45 0.015(4) 0.019(4) 0.024(4) -0.010(3) -0.009(3) 0.002(3)
C46 0.018(4) 0.018(4) 0.018(4) -0.009(3) -0.008(3) 0.002(3)
O8 0.017(3) 0.020(3) 0.019(3) -0.007(2) 0.001(2) 0.004(2)
Br3 0.0260(5) 0.0414(6) 0.0495(7) -0.0127(5) -0.0044(5) -0.0087(4)
C47 0.019(4) 0.025(5) 0.043(6) -0.005(4) 0.005(4) -0.001(4)
C48 0.031(5) 0.025(5) 0.036(6) -0.014(4) 0.018(4) -0.015(4)
C49 0.039(6) 0.029(5) 0.035(6) -0.009(4) -0.003(5) 0.016(5)
C50 0.033(5) 0.042(6) 0.032(5) -0.013(5) 0.004(4) 0.008(5)
C51 0.047(7) 0.036(6) 0.037(6) -0.008(5) 0.001(5) 0.012(5)
C52 0.060(8) 0.057(8) 0.030(6) -0.002(5) -0.012(5) 0.016(6)
C53 0.040(6) 0.030(5) 0.035(6) -0.002(4) -0.011(5) 0.005(5)
C54 0.039(6) 0.021(5) 0.031(5) -0.003(4) 0.001(4) 0.015(4)
C55 0.036(5) 0.028(5) 0.018(4) -0.006(4) 0.001(4) 0.010(4)
C56 0.025(5) 0.015(4) 0.034(5) 0.001(4) 0.004(4) 0.007(4)
O9 0.041(4) 0.034(4) 0.043(4) -0.007(3) 0.017(3) -0.017(3)
C57 0.069(9) 0.036(6) 0.051(7) -0.014(6) 0.007(6) -0.026(6)
C58 0.013(4) 0.016(4) 0.024(4) -0.005(3) -0.005(3) 0.004(3)
O10 0.047(4) 0.016(3) 0.023(3) -0.003(3) -0.013(3) 0.005(3)
C59 0.041(5) 0.017(4) 0.009(4) -0.003(3) -0.009(4) 0.012(4)
C60 0.049(6) 0.026(5) 0.022(5) -0.004(4) 0.002(4) 0.012(5)
C61 0.017(4) 0.009(4) 0.017(4) -0.001(3) -0.007(3) 0.002(3)
C62 0.037(5) 0.021(5) 0.034(5) -0.009(4) -0.019(4) 0.004(4)
O11 0.053(5) 0.030(4) 0.044(4) -0.004(3) -0.028(4) -0.004(3)
C63 0.029(5) 0.013(4) 0.031(5) -0.009(4) -0.013(4) 0.011(4)
C64 0.031(5) 0.028(5) 0.048(6) -0.014(5) -0.019(5) 0.003(4)
C65 0.021(5) 0.019(5) 0.044(6) -0.011(4) -0.001(4) -0.006(4)
C66 0.026(5) 0.017(4) 0.022(4) 0.000(3) -0.001(4) 0.000(4)
C67 0.019(4) 0.020(4) 0.019(4) -0.004(3) -0.002(3) 0.002(3)
C68 0.017(4) 0.015(4) 0.017(4) -0.002(3) 0.000(3) 0.001(3)
C69 0.012(4) 0.020(4) 0.013(4) -0.006(3) 0.000(3) 0.007(3)
O12 0.019(3) 0.019(3) 0.034(3) -0.005(3) -0.013(3) 0.008(2)
C70 0.086(13) 0.110(16) 0.112(16) -0.004(13) -0.034(12) -0.005(12)
Cl1 0.159(7) 0.195(9) 0.301(13) 0.003(8) -0.160(8) 0.012(6)
Cl2 0.120(4) 0.088(4) 0.143(5) -0.017(3) -0.056(4) -0.005(3)
Cl3 0.147(6) 0.134(6) 0.155(6) 0.029(5) 0.010(5) 0.017(5)
C71 0.19(3) 0.13(2) 0.106(19) -0.003(17) 0.013(19) -0.03(2)
Cl4 0.232(13) 0.214(13) 0.39(2) 0.088(13) -0.025(14) -0.029(11)
Cl5 0.41(2) 0.226(14) 0.342(19) 0.049(13) 0.223(18) 0.098(15)
Cl6 0.47(3) 0.29(2) 0.32(2) -0.106(17) -0.05(2) -0.058(19)
C72 0.19(4) 0.10(3) 0.35(6) -0.06(3) 0.13(4) -0.03(3)
Cl7 0.073(6) 0.092(6) 0.083(6) -0.026(5) -0.030(4) 0.023(5)
Cl8 0.090(8) 0.171(13) 0.114(10) 0.067(9) -0.017(7) 0.006(8)
Cl9 0.101(8) 0.171(15) 0.046(5) -0.012(6) -0.017(5) -0.063(8)
Cl10 0.47(5) 0.101(12) 0.38(4) 0.01(2) -0.30(4) -0.08(2)
Cl11 0.71(7) 0.18(2) 0.23(3) -0.093(19) 0.23(4) -0.20(3)
Cl12 0.53(6) 0.24(3) 0.27(3) -0.07(3) 0.01(4) 0.07(4)
C73 0.19(4) 0.10(3) 0.35(6) -0.06(3) 0.13(4) -0.03(3)

loop_
_atom_type_symbol
_atom_type_description
_atom_type_scat_dispersion_real
_atom_type_scat_dispersion_imag
_atom_type_scat_source
C C 0.0033 0.0016 'International Tables Vol C Tables 4.2.6.8 and 6.1.1.4'
H H 0.0000 0.0000 'International Tables Vol C Tables 4.2.6.8 and 6.1.1.4'
Br Br -0.2901 2.4595 'International Tables Vol C Tables 4.2.6.8 and 6.1.1.4'
O O 0.0106 0.0060 'International Tables Vol C Tables 4.2.6.8 and 6.1.1.4'
Cl Cl 0.1484 0.1585 'International Tables Vol C Tables 4.2.6.8 and 6.1.1.4'

loop_
_geom_angle_atom_site_label_1
_geom_angle_atom_site_label_2
_geom_angle_atom_site_label_3
_geom_angle
_geom_angle_site_symmetry_1
_geom_angle_site_symmetry_3
C2 C1 C10 121.1(7) . .
C2 C1 Br1 119.5(6) . .
C10 C1 Br1 119.3(6) . .
C1 C2 O1 121.1(7) . .
C1 C2 C3 120.4(7) . .
O1 C2 C3 118.4(7) . .
C4 C3 C2 121.9(7) . .
C4 C3 C8 118.6(7) . .
C2 C3 C8 119.3(7) . .
C5 C4 C3 120.3(8) . .
C5 C4 H1 119.8 . .
C3 C4 H1 119.8 . .
C4 C5 C6 120.6(8) . .
C4 C5 H2 119.7 . .
C6 C5 H2 119.7 . .
C7 C6 C5 120.4(8) . .
C7 C6 H3 119.8 . .
C5 C6 H3 119.8 . .
C6 C7 C8 120.3(7) . .
C6 C7 H4 119.9 . .
C8 C7 H4 119.9 . .
C7 C8 C3 119.7(7) . .
C7 C8 C9 122.5(7) . .
C3 C8 C9 117.8(7) . .
C10 C9 O2 121.4(7) . .
C10 C9 C8 122.2(7) . .
O2 C9 C8 116.4(7) . .
C9 C10 C1 118.6(7) . .
C9 C10 C12 118.2(7) . .
C1 C10 C12 123.2(7) . .
C2 O1 C11 113.8(6) . .
O1 C11 H5 109.5 . .
O1 C11 H6 109.5 . .
H5 C11 H6 109.5 . .
O1 C11 H7 109.5 . .
H5 C11 H7 109.5 . .
H6 C11 H7 109.5 . .
C10 C12 C15 114.0(6) . .
C10 C12 C15 113.7(7) . 2_665
C15 C12 C15 89.5(6) . 2_665
C10 C12 H8 112.6 . .
C15 C12 H8 112.6 . .
C15 C12 H8 112.6 2_665 .
C9 O2 C13 111.4(6) . .
O2 C13 C23 108.5(6) . .
O2 C13 C15 108.4(6) . .
C23 C13 C15 108.3(6) . .
O2 C13 C14 110.1(6) . .
C23 C13 C14 107.3(6) . .
C15 C13 C14 114.1(6) . .
C13 C14 H9 109.5 . .
C13 C14 H10 109.5 . .
H9 C14 H10 109.5 . .
C13 C14 H11 109.5 . .
H9 C14 H11 109.5 . .
H10 C14 H11 109.5 . .
C16 C15 C13 107.8(6) . .
C16 C15 C12 117.1(6) . .
C13 C15 C12 112.4(6) . .
C16 C15 C12 113.1(6) . 2_665
C13 C15 C12 115.4(6) . 2_665
C12 C15 C12 90.5(6) . 2_665
O3 C16 C17 121.6(8) . .
O3 C16 C15 123.6(7) . .
C17 C16 C15 114.8(7) . .
C18 C17 C22 119.9(7) . .
C18 C17 C16 120.3(7) . .
C22 C17 C16 119.8(7) . .
C19 C18 C17 121.0(8) . .
C19 C18 H12 119.5 . .
C17 C18 H12 119.5 . .
C18 C19 C20 119.6(8) . .
C18 C19 H13 120.2 . .
C20 C19 H13 120.2 . .
C21 C20 C19 120.4(8) . .
C21 C20 H14 119.8 . .
C19 C20 H14 119.8 . .
C20 C21 C22 120.2(8) . .
C20 C21 H15 119.9 . .
C22 C21 H15 119.9 . .
C21 C22 C17 118.9(8) . .
C21 C22 C23 119.3(7) . .
C17 C22 C23 121.8(7) . .
O4 C23 C22 123.0(7) . .
O4 C23 C13 123.3(7) . .
C22 C23 C13 113.5(6) . .
C25 C24 C33 122.4(7) . .
C25 C24 Br2 118.4(6) . .
C33 C24 Br2 119.1(6) . .
C24 C25 O5 122.2(7) . .
C24 C25 C26 120.3(7) . .
O5 C25 C26 117.5(7) . .
C27 C26 C31 118.6(7) . .
C27 C26 C25 122.2(7) . .
C31 C26 C25 119.0(7) . .
C28 C27 C26 120.4(8) . .
C28 C27 H16 119.8 . .
C26 C27 H16 119.8 . .
C27 C28 C29 120.4(8) . .
C27 C28 H17 119.8 . .
C29 C28 H17 119.8 . .
C30 C29 C28 120.4(8) . .
C30 C29 H18 119.8 . .
C28 C29 H18 119.8 . .
C29 C30 C31 120.5(8) . .
C29 C30 H19 119.8 . .
C31 C30 H19 119.8 . .
C30 C31 C32 122.3(7) . .
C30 C31 C26 119.6(7) . .
C32 C31 C26 118.1(7) . .
C33 C32 O6 120.1(7) . .
C33 C32 C31 122.9(7) . .
O6 C32 C31 116.9(7) . .
C32 C33 C24 117.2(7) . .
C32 C33 C35 118.6(7) . .
C24 C33 C35 124.1(7) . .
C25 O5 C34 112.4(6) . .
O5 C34 H20 109.5 . .
O5 C34 H21 109.5 . .
H20 C34 H21 109.5 . .
O5 C34 H22 109.5 . .
H20 C34 H22 109.5 . .
H21 C34 H22 109.5 . .
C33 C35 C38 113.6(6) . .
C33 C35 C38 114.9(6) . 2_766
C38 C35 C38 89.2(6) . 2_766
C33 C35 H23 112.4 . .
C38 C35 H23 112.4 . .
C38 C35 H23 112.4 2_766 .
C32 O6 C36 112.5(6) . .
O6 C36 C46 109.8(6) . .
O6 C36 C37 109.9(6) . .
C46 C36 C37 107.9(6) . .
O6 C36 C38 108.3(6) . .
C46 C36 C38 108.6(6) . .
C37 C36 C38 112.4(6) . .
C36 C37 H24 109.5 . .
C36 C37 H25 109.5 . .
H24 C37 H25 109.5 . .
C36 C37 H26 109.5 . .
H24 C37 H26 109.5 . .
H25 C37 H26 109.5 . .
C39 C38 C36 108.0(6) . .
C39 C38 C35 116.8(6) . .
C36 C38 C35 113.0(6) . .
C39 C38 C35 113.2(6) . 2_766
C36 C38 C35 114.6(6) . 2_766
C35 C38 C35 90.8(6) . 2_766
O7 C39 C40 122.8(7) . .
O7 C39 C38 123.5(7) . .
C40 C39 C38 113.7(7) . .
C41 C40 C45 120.9(8) . .
C41 C40 C39 118.9(8) . .
C45 C40 C39 120.1(7) . .
C40 C41 C42 118.6(9) . .
C40 C41 H27 120.7 . .
C42 C41 H27 120.7 . .
C43 C42 C41 120.5(9) . .
C43 C42 H28 119.7 . .
C41 C42 H28 119.7 . .
C42 C43 C44 120.6(9) . .
C42 C43 H29 119.7 . .
C44 C43 H29 119.7 . .
C43 C44 C45 120.7(9) . .
C43 C44 H30 119.7 . .
C45 C44 H30 119.7 . .
C44 C45 C40 118.5(8) . .
C44 C45 C46 119.9(7) . .
C40 C45 C46 121.6(7) . .
O8 C46 C45 122.6(7) . .
O8 C46 C36 123.4(7) . .
C45 C46 C36 113.9(7) . .
C56 C47 C48 121.1(10) . .
C56 C47 Br3 119.8(8) . .
C48 C47 Br3 119.2(7) . .
O9 C48 C49 120.9(9) . .
O9 C48 C47 119.1(10) . .
C49 C48 C47 119.8(9) . .
C48 C49 C54 121.1(9) . .
C48 C49 C50 120.8(10) . .
C54 C49 C50 118.0(10) . .
C51 C50 C49 118.0(11) . .
C51 C50 H31 121.0 . .
C49 C50 H31 121.0 . .
C50 C51 C52 125.7(11) . .
C50 C51 H32 117.2 . .
C52 C51 H32 117.2 . .
C51 C52 C53 118.3(12) . .
C51 C52 H33 120.8 . .
C53 C52 H33 120.8 . .
C52 C53 C54 118.8(11) . .
C52 C53 H34 120.6 . .
C54 C53 H34 120.6 . .
C49 C54 C53 121.1(9) . .
C49 C54 C55 116.9(10) . .
C53 C54 C55 121.9(10) . .
C56 C55 O10 121.0(8) . .
C56 C55 C54 123.6(10) . .
O10 C55 C54 115.3(9) . .
C55 C56 C47 117.1(9) . .
C55 C56 C58 118.7(8) . .
C47 C56 C58 124.2(9) . .
C48 O9 C57 111.0(8) . .
O9 C57 H35 109.5 . .
O9 C57 H36 109.5 . .
H35 C57 H36 109.5 . .
O9 C57 H37 109.5 . .
H35 C57 H37 109.5 . .
H36 C57 H37 109.5 . .
C56 C58 C61 112.4(7) . .
C56 C58 C61 113.8(6) . 2_676
C61 C58 C61 89.3(6) . 2_676
C56 C58 H38 113.1 . .
C61 C58 H38 113.1 . .
C61 C58 H38 113.1 2_676 .
C55 O10 C59 111.2(7) . .
O10 C59 C62 108.2(7) . .
O10 C59 C60 111.4(7) . .
C62 C59 C60 108.3(8) . .
O10 C59 C61 107.9(6) . .
C62 C59 C61 109.0(7) . .
C60 C59 C61 112.0(8) . .
C59 C60 H39 109.5 . .
C59 C60 H40 109.5 . .
H39 C60 H40 109.5 . .
C59 C60 H41 109.5 . .
H39 C60 H41 109.5 . .
H40 C60 H41 109.5 . .
C69 C61 C59 108.3(6) . .
C69 C61 C58 117.3(7) . .
C59 C61 C58 113.3(7) . .
C69 C61 C58 112.2(6) . 2_676
C59 C61 C58 114.3(6) . 2_676
C58 C61 C58 90.7(6) . 2_676
O11 C62 C63 122.5(9) . .
O11 C62 C59 124.3(8) . .
C63 C62 C59 113.2(7) . .
C68 C63 C64 120.3(8) . .
C68 C63 C62 121.4(8) . .
C64 C63 C62 118.2(8) . .
C65 C64 C63 119.8(9) . .
C65 C64 H42 120.1 . .
C63 C64 H42 120.1 . .
C66 C65 C64 120.4(9) . .
C66 C65 H43 119.8 . .
C64 C65 H43 119.8 . .
C65 C66 C67 120.6(8) . .
C65 C66 H44 119.7 . .
C67 C66 H44 119.7 . .
C66 C67 C68 119.7(8) . .
C66 C67 H45 120.1 . .
C68 C67 H45 120.1 . .
C63 C68 C67 119.1(8) . .
C63 C68 C69 121.2(7) . .
C67 C68 C69 119.7(7) . .
O12 C69 C68 122.4(7) . .
O12 C69 C61 123.1(7) . .
C68 C69 C61 114.5(7) . .
Cl1 C70 Cl3 117.9(13) . .
Cl1 C70 Cl2 110.9(13) . .
Cl3 C70 Cl2 110.9(13) . .
Cl1 C70 H46 105.3 . .
Cl3 C70 H46 105.3 . .
Cl2 C70 H46 105.3 . .
Cl5 C71 Cl4 115(2) . .
Cl5 C71 Cl6 113(2) . .
Cl4 C71 Cl6 109.0(17) . .
Cl5 C71 H47 106.3 . .
Cl4 C71 H47 106.3 . .
Cl6 C71 H47 106.3 . .
Cl8 C72 Cl7 105.7(10) . .
Cl8 C72 Cl9 108.9(11) . .
Cl7 C72 Cl9 111.7(11) . .
Cl8 C72 H48 110.2 . .
Cl7 C72 H48 110.2 . .
Cl9 C72 H48 110.2 . .
Cl11 C73 Cl12 104(2) . .
Cl11 C73 Cl10 101(2) . .
Cl12 C73 Cl10 93(3) . .
Cl11 C73 H49 118.4 . .
Cl12 C73 H49 118.4 . .
Cl10 C73 H49 118.4 . .

loop_
_geom_bond_atom_site_label_1
_geom_bond_atom_site_label_2
_geom_bond_distance
_geom_bond_site_symmetry_2
Br1 C1 1.900(8) .
C1 C2 1.362(12) .
C1 C10 1.435(11) .
C2 O1 1.381(9) .
C2 C3 1.426(11) .
C3 C4 1.418(11) .
C3 C8 1.428(11) .
C4 C5 1.373(12) .
C4 H1 0.9500 .
C5 C6 1.409(12) .
C5 H2 0.9500 .
C6 C7 1.376(12) .
C6 H3 0.9500 .
C7 C8 1.404(11) .
C7 H4 0.9500 .
C8 C9 1.431(11) .
C9 C10 1.366(11) .
C9 O2 1.375(9) .
C10 C12 1.506(11) .
O1 C11 1.440(10) .
C11 H5 0.9800 .
C11 H6 0.9800 .
C11 H7 0.9800 .
C12 C15 1.557(10) .
C12 C15 1.591(11) 2_665
C12 H8 1.0000 .
O2 C13 1.450(9) .
C13 C23 1.533(10) .
C13 C15 1.534(10) .
C13 C14 1.541(11) .
C14 H9 0.9800 .
C14 H10 0.9800 .
C14 H11 0.9800 .
C15 C16 1.518(12) .
C15 C12 1.591(11) 2_665
C16 O3 1.215(10) .
C16 C17 1.503(11) .
C17 C18 1.390(12) .
C17 C22 1.409(11) .
C18 C19 1.371(13) .
C18 H12 0.9500 .
C19 C20 1.394(14) .
C19 H13 0.9500 .
C20 C21 1.393(13) .
C20 H14 0.9500 .
C21 C22 1.395(12) .
C21 H15 0.9500 .
C22 C23 1.493(12) .
C23 O4 1.207(10) .
Br2 C24 1.903(8) .
C24 C25 1.351(12) .
C24 C33 1.434(11) .
C25 O5 1.387(10) .
C25 C26 1.436(11) .
C26 C27 1.417(12) .
C26 C31 1.425(11) .
C27 C28 1.370(13) .
C27 H16 0.9500 .
C28 C29 1.417(13) .
C28 H17 0.9500 .
C29 C30 1.364(12) .
C29 H18 0.9500 .
C30 C31 1.408(11) .
C30 H19 0.9500 .
C31 C32 1.421(12) .
C32 C33 1.381(11) .
C32 O6 1.388(9) .
C33 C35 1.516(11) .
O5 C34 1.445(11) .
C34 H20 0.9800 .
C34 H21 0.9800 .
C34 H22 0.9800 .
C35 C38 1.559(10) .
C35 C38 1.584(10) 2_766
C35 H23 1.0000 .
O6 C36 1.441(10) .
C36 C46 1.514(11) .
C36 C37 1.542(11) .
C36 C38 1.548(11) .
C37 H24 0.9800 .
C37 H25 0.9800 .
C37 H26 0.9800 .
C38 C39 1.518(11) .
C38 C35 1.584(10) 2_766
C39 O7 1.204(10) .
C39 C40 1.504(11) .
C40 C41 1.389(13) .
C40 C45 1.411(12) .
C41 C42 1.400(15) .
C41 H27 0.9500 .
C42 C43 1.376(16) .
C42 H28 0.9500 .
C43 C44 1.376(14) .
C43 H29 0.9500 .
C44 C45 1.387(12) .
C44 H30 0.9500 .
C45 C46 1.503(12) .
C46 O8 1.207(10) .
Br3 C47 1.895(11) .
C47 C56 1.413(13) .
C47 C48 1.419(15) .
C48 O9 1.374(11) .
C48 C49 1.380(16) .
C49 C54 1.401(15) .
C49 C50 1.455(15) .
C50 C51 1.319(16) .
C50 H31 0.9500 .
C51 C52 1.384(18) .
C51 H32 0.9500 .
C52 C53 1.394(15) .
C52 H33 0.9500 .
C53 C54 1.417(15) .
C53 H34 0.9500 .
C54 C55 1.441(13) .
C55 C56 1.365(14) .
C55 O10 1.370(12) .
C56 C58 1.531(12) .
O9 C57 1.437(14) .
C57 H35 0.9800 .
C57 H36 0.9800 .
C57 H37 0.9800 .
C58 C61 1.549(11) .
C58 C61 1.596(11) 2_676
C58 H38 1.0000 .
O10 C59 1.446(10) .
C59 C62 1.516(13) .
C59 C60 1.522(13) .
C59 C61 1.541(11) .
C60 H39 0.9800 .
C60 H40 0.9800 .
C60 H41 0.9800 .
C61 C69 1.511(11) .
C61 C58 1.596(11) 2_676
C62 O11 1.216(11) .
C62 C63 1.495(12) .
C63 C68 1.396(12) .
C63 C64 1.403(13) .
C64 C65 1.384(14) .
C64 H42 0.9500 .
C65 C66 1.372(13) .
C65 H43 0.9500 .
C66 C67 1.402(12) .
C66 H44 0.9500 .
C67 C68 1.403(12) .
C67 H45 0.9500 .
C68 C69 1.485(12) .
C69 O12 1.216(10) .
C70 Cl1 1.65(2) .
C70 Cl3 1.70(2) .
C70 Cl2 1.78(2) .
C70 H46 1.0000 .
C71 Cl5 1.58(3) .
C71 Cl4 1.68(3) .
C71 Cl6 1.84(3) .
C71 H47 1.0000 .
C72 Cl8 1.748(10) .
C72 Cl7 1.751(10) .
C72 Cl9 1.755(10) .
C72 H48 1.0000 .
Cl10 C73 1.756(10) .
Cl11 C73 1.750(10) .
Cl12 C73 1.752(10) .
C73 H49 1.0000 .

loop_
_geom_torsion_atom_site_label_1
_geom_torsion_atom_site_label_2
_geom_torsion_atom_site_label_3
_geom_torsion_atom_site_label_4
_geom_torsion
_geom_torsion_site_symmetry_1
_geom_torsion_site_symmetry_4
C10 C1 C2 O1 177.8(7) . .
Br1 C1 C2 O1 0.6(11) . .
C10 C1 C2 C3 1.2(12) . .
Br1 C1 C2 C3 -176.0(6) . .
C1 C2 C3 C4 -179.6(8) . .
O1 C2 C3 C4 3.6(12) . .
C1 C2 C3 C8 5.1(12) . .
O1 C2 C3 C8 -171.6(7) . .
C2 C3 C4 C5 -175.4(8) . .
C8 C3 C4 C5 -0.1(12) . .
C3 C4 C5 C6 1.5(13) . .
C4 C5 C6 C7 -1.7(13) . .
C5 C6 C7 C8 0.4(13) . .
C6 C7 C8 C3 1.0(12) . .
C6 C7 C8 C9 -179.4(8) . .
C4 C3 C8 C7 -1.1(12) . .
C2 C3 C8 C7 174.3(7) . .
C4 C3 C8 C9 179.3(7) . .
C2 C3 C8 C9 -5.3(11) . .
C7 C8 C9 C10 179.6(8) . .
C3 C8 C9 C10 -0.8(12) . .
C7 C8 C9 O2 -0.3(12) . .
C3 C8 C9 O2 179.3(7) . .
O2 C9 C10 C1 -173.1(7) . .
C8 C9 C10 C1 7.0(13) . .
O2 C9 C10 C12 9.1(12) . .
C8 C9 C10 C12 -170.8(8) . .
C2 C1 C10 C9 -7.2(13) . .
Br1 C1 C10 C9 170.0(6) . .
C2 C1 C10 C12 170.5(8) . .
Br1 C1 C10 C12 -12.3(11) . .
C1 C2 O1 C11 81.5(10) . .
C3 C2 O1 C11 -101.8(8) . .
C9 C10 C12 C15 -26.7(11) . .
C1 C10 C12 C15 155.6(8) . .
C9 C10 C12 C15 74.0(9) . 2_665
C1 C10 C12 C15 -103.7(9) . 2_665
C10 C9 O2 C13 39.0(10) . .
C8 C9 O2 C13 -141.0(7) . .
C9 O2 C13 C23 176.8(6) . .
C9 O2 C13 C15 -65.8(7) . .
C9 O2 C13 C14 59.6(8) . .
O2 C13 C15 C16 176.1(6) . .
C23 C13 C15 C16 -66.4(8) . .
C14 C13 C15 C16 53.1(8) . .
O2 C13 C15 C12 45.6(8) . .
C23 C13 C15 C12 163.2(6) . .
C14 C13 C15 C12 -77.4(8) . .
O2 C13 C15 C12 -56.3(8) . 2_665
C23 C13 C15 C12 61.3(8) . 2_665
C14 C13 C15 C12 -179.3(7) . 2_665
C10 C12 C15 C16 -127.7(7) . .
C15 C12 C15 C16 116.5(8) 2_665 .
C10 C12 C15 C13 -2.1(9) . .
C15 C12 C15 C13 -117.9(7) 2_665 .
C10 C12 C15 C12 115.9(8) . 2_665
C15 C12 C15 C12 0.0 2_665 2_665
C13 C15 C16 O3 -129.3(8) . .
C12 C15 C16 O3 -1.4(11) . .
C12 C15 C16 O3 101.8(9) 2_665 .
C13 C15 C16 C17 49.3(8) . .
C12 C15 C16 C17 177.2(7) . .
C12 C15 C16 C17 -79.6(8) 2_665 .
O3 C16 C17 C18 -17.2(12) . .
C15 C16 C17 C18 164.1(7) . .
O3 C16 C17 C22 164.1(8) . .
C15 C16 C17 C22 -14.5(11) . .
C22 C17 C18 C19 -1.3(13) . .
C16 C17 C18 C19 -179.9(8) . .
C17 C18 C19 C20 1.4(15) . .
C18 C19 C20 C21 -0.7(15) . .
C19 C20 C21 C22 -0.1(15) . .
C20 C21 C22 C17 0.3(13) . .
C20 C21 C22 C23 -176.7(8) . .
C18 C17 C22 C21 0.4(12) . .
C16 C17 C22 C21 179.1(8) . .
C18 C17 C22 C23 177.3(8) . .
C16 C17 C22 C23 -4.0(12) . .
C21 C22 C23 O4 -13.3(12) . .
C17 C22 C23 O4 169.8(8) . .
C21 C22 C23 C13 162.7(7) . .
C17 C22 C23 C13 -14.2(11) . .
O2 C13 C23 O4 -17.5(10) . .
C15 C13 C23 O4 -134.9(8) . .
C14 C13 C23 O4 101.4(9) . .
O2 C13 C23 C22 166.6(6) . .
C15 C13 C23 C22 49.1(8) . .
C14 C13 C23 C22 -74.5(8) . .
C33 C24 C25 O5 -179.5(7) . .
Br2 C24 C25 O5 3.9(11) . .
C33 C24 C25 C26 -2.4(12) . .
Br2 C24 C25 C26 -179.1(6) . .
C24 C25 C26 C27 -179.7(8) . .
O5 C25 C26 C27 -2.5(12) . .
C24 C25 C26 C31 4.7(12) . .
O5 C25 C26 C31 -178.2(7) . .
C31 C26 C27 C28 1.4(13) . .
C25 C26 C27 C28 -174.3(9) . .
C26 C27 C28 C29 -1.2(15) . .
C27 C28 C29 C30 0.3(15) . .
C28 C29 C30 C31 0.4(14) . .
C29 C30 C31 C32 177.9(8) . .
C29 C30 C31 C26 -0.2(12) . .
C27 C26 C31 C30 -0.7(12) . .
C25 C26 C31 C30 175.2(8) . .
C27 C26 C31 C32 -178.8(8) . .
C25 C26 C31 C32 -3.0(12) . .
C30 C31 C32 C33 -179.0(8) . .
C26 C31 C32 C33 -0.9(12) . .
C30 C31 C32 O6 -1.7(11) . .
C26 C31 C32 O6 176.4(7) . .
O6 C32 C33 C24 -174.1(7) . .
C31 C32 C33 C24 3.1(12) . .
O6 C32 C33 C35 9.5(11) . .
C31 C32 C33 C35 -173.3(7) . .
C25 C24 C33 C32 -1.4(11) . .
Br2 C24 C33 C32 175.2(6) . .
C25 C24 C33 C35 174.8(7) . .
Br2 C24 C33 C35 -8.6(10) . .
C24 C25 O5 C34 -92.6(9) . .
C26 C25 O5 C34 90.3(9) . .
C32 C33 C35 C38 -27.8(10) . .
C24 C33 C35 C38 156.0(7) . .
C32 C33 C35 C38 72.9(9) . 2_766
C24 C33 C35 C38 -103.2(8) . 2_766
C33 C32 O6 C36 39.6(9) . .
C31 C32 O6 C36 -137.9(7) . .
C32 O6 C36 C46 175.9(6) . .
C32 O6 C36 C37 57.5(8) . .
C32 O6 C36 C38 -65.6(7) . .
O6 C36 C38 C39 174.7(6) . .
C46 C36 C38 C39 -66.2(8) . .
C37 C36 C38 C39 53.1(8) . .
O6 C36 C38 C35 44.0(8) . .
C46 C36 C38 C35 163.2(6) . .
C37 C36 C38 C35 -77.5(8) . .
O6 C36 C38 C35 -58.1(8) . 2_766
C46 C36 C38 C35 61.0(8) . 2_766
C37 C36 C38 C35 -179.7(6) . 2_766
C33 C35 C38 C39 -126.4(7) . .
C38 C35 C38 C39 116.6(8) 2_766 .
C33 C35 C38 C36 -0.3(9) . .
C38 C35 C38 C36 -117.3(7) 2_766 .
C33 C35 C38 C35 117.0(7) . 2_766
C38 C35 C38 C35 -0.003(1) 2_766 2_766
C36 C38 C39 O7 -127.0(8) . .
C35 C38 C39 O7 1.5(11) . .
C35 C38 C39 O7 105.0(9) 2_766 .
C36 C38 C39 C40 51.9(8) . .
C35 C38 C39 C40 -179.5(6) . .
C35 C38 C39 C40 -76.1(8) 2_766 .
O7 C39 C40 C41 -19.4(12) . .
C38 C39 C40 C41 161.7(8) . .
O7 C39 C40 C45 158.6(8) . .
C38 C39 C40 C45 -20.3(10) . .
C45 C40 C41 C42 1.8(14) . .
C39 C40 C41 C42 179.8(9) . .
C40 C41 C42 C43 -1.3(17) . .
C41 C42 C43 C44 0.0(19) . .
C42 C43 C44 C45 0.8(17) . .
C43 C44 C45 C40 -0.3(13) . .
C43 C44 C45 C46 179.3(9) . .
C41 C40 C45 C44 -1.0(13) . .
C39 C40 C45 C44 -179.0(7) . .
C41 C40 C45 C46 179.4(8) . .
C39 C40 C45 C46 1.4(12) . .
C44 C45 C46 O8 -12.5(12) . .
C40 C45 C46 O8 167.1(8) . .
C44 C45 C46 C36 164.1(7) . .
C40 C45 C46 C36 -16.3(11) . .
O6 C36 C46 O8 -17.1(10) . .
C37 C36 C46 O8 102.5(9) . .
C38 C36 C46 O8 -135.3(8) . .
O6 C36 C46 C45 166.3(6) . .
C37 C36 C46 C45 -74.0(8) . .
C38 C36 C46 C45 48.1(8) . .
C56 C47 C48 O9 -177.8(8) . .
Br3 C47 C48 O9 0.4(12) . .
C56 C47 C48 C49 -2.4(14) . .
Br3 C47 C48 C49 175.8(7) . .
O9 C48 C49 C54 174.0(9) . .
C47 C48 C49 C54 -1.3(14) . .
O9 C48 C49 C50 -6.4(14) . .
C47 C48 C49 C50 178.3(9) . .
C48 C49 C50 C51 178.7(9) . .
C54 C49 C50 C51 -1.7(14) . .
C49 C50 C51 C52 2.2(16) . .
C50 C51 C52 C53 -1.9(18) . .
C51 C52 C53 C54 1.0(16) . .
C48 C49 C54 C53 -179.4(9) . .
C50 C49 C54 C53 1.0(14) . .
C48 C49 C54 C55 1.0(13) . .
C50 C49 C54 C55 -178.6(8) . .
C52 C53 C54 C49 -0.7(15) . .
C52 C53 C54 C55 178.9(9) . .
C49 C54 C55 C56 3.2(13) . .
C53 C54 C55 C56 -176.4(9) . .
C49 C54 C55 O10 -177.2(8) . .
C53 C54 C55 O10 3.2(13) . .
O10 C55 C56 C47 173.8(8) . .
C54 C55 C56 C47 -6.7(13) . .
O10 C55 C56 C58 -8.9(12) . .
C54 C55 C56 C58 170.6(8) . .
C48 C47 C56 C55 6.2(13) . .
Br3 C47 C56 C55 -172.0(7) . .
C48 C47 C56 C58 -171.0(8) . .
Br3 C47 C56 C58 10.9(12) . .
C49 C48 O9 C57 94.6(11) . .
C47 C48 O9 C57 -90.0(12) . .
C55 C56 C58 C61 27.3(11) . .
C47 C56 C58 C61 -155.5(8) . .
C55 C56 C58 C61 -72.3(10) . 2_676
C47 C56 C58 C61 104.8(9) . 2_676
C56 C55 O10 C59 -40.4(11) . .
C54 C55 O10 C59 140.1(7) . .
C55 O10 C59 C62 -175.2(7) . .
C55 O10 C59 C60 -56.4(9) . .
C55 O10 C59 C61 66.9(9) . .
O10 C59 C61 C69 -177.7(7) . .
C62 C59 C61 C69 65.0(8) . .
C60 C59 C61 C69 -54.8(9) . .
O10 C59 C61 C58 -45.7(9) . .
C62 C59 C61 C58 -163.0(7) . .
C60 C59 C61 C58 77.2(9) . .
O10 C59 C61 C58 56.4(9) . 2_676
C62 C59 C61 C58 -60.9(8) . 2_676
C60 C59 C61 C58 179.3(7) . 2_676
C56 C58 C61 C69 128.9(7) . .
C61 C58 C61 C69 -115.6(8) 2_676 .
C56 C58 C61 C59 1.5(9) . .
C61 C58 C61 C59 117.0(7) 2_676 .
C56 C58 C61 C58 -115.5(8) . 2_676
C61 C58 C61 C58 0.000(1) 2_676 2_676
O10 C59 C62 O11 15.1(12) . .
C60 C59 C62 O11 -105.7(11) . .
C61 C59 C62 O11 132.3(10) . .
O10 C59 C62 C63 -166.1(7) . .
C60 C59 C62 C63 73.0(9) . .
C61 C59 C62 C63 -49.0(10) . .
O11 C62 C63 C68 -165.0(9) . .
C59 C62 C63 C68 16.2(12) . .
O11 C62 C63 C64 17.1(14) . .
C59 C62 C63 C64 -161.6(8) . .
C68 C63 C64 C65 0.0(14) . .
C62 C63 C64 C65 177.8(9) . .
C63 C64 C65 C66 0.7(14) . .
C64 C65 C66 C67 -0.4(14) . .
C65 C66 C67 C68 -0.4(13) . .
C64 C63 C68 C67 -0.8(13) . .
C62 C63 C68 C67 -178.6(8) . .
C64 C63 C68 C69 179.4(8) . .
C62 C63 C68 C69 1.6(12) . .
C66 C67 C68 C63 1.1(12) . .
C66 C67 C68 C69 -179.1(7) . .
C63 C68 C69 O12 -165.0(8) . .
C67 C68 C69 O12 15.2(12) . .
C63 C68 C69 C61 15.3(11) . .
C67 C68 C69 C61 -164.5(7) . .
C59 C61 C69 O12 132.5(8) . .
C58 C61 C69 O12 2.7(11) . .
C58 C61 C69 O12 -100.4(9) 2_676 .
C59 C61 C69 C68 -47.8(9) . .
C58 C61 C69 C68 -177.6(7) . .
C58 C61 C69 C68 79.3(8) 2_676 .
